data_2204772
loop_
_publ_author_name
'Chopra, Deepak'
'Nagarajan, K.'
'Guru Row, T. N.'

_publ_section_title <i>N</i>-[(9<i>E</i>)-2-Chloro-9-thia-9<i>H</i>-xanthen-9-ylidene]-<i>N</i>-(4-fluorophenyl)amine
_journal_issue 12
_journal_name_full 'Acta Crystallographica Section E'
_journal_page_first o2408
_journal_page_last o2409
_journal_paper_doi 10.1107/S1600536804029794
_journal_volume 60
_journal_year 2004
_chemical_formula_iupac 'C19 H11 Cl F N S'
_chemical_formula_moiety 'C19 H11 Cl F N S'
_chemical_formula_sum 'C19 H11 Cl F N S'
_chemical_formula_weight 339.81
_chemical_name_systematic
;
N-[(9E)-2-Chloro-9-thia-9H-xanthen-9-ylidene]-N-(4-fluorophenyl)amine
;
_space_group_IT_number 14
_symmetry_cell_setting monoclinic
_symmetry_space_group_name_Hall '-P 2ybc'
_symmetry_space_group_name_H-M 'P 1 21/c 1'
_atom_sites_solution_hydrogens geom
_atom_sites_solution_primary direct
_atom_sites_solution_secondary difmap
_cell_angle_alpha 90
_cell_angle_beta 99.375(3)
_cell_angle_gamma 90
_cell_formula_units_Z 4
_cell_length_a 20.052(4)
_cell_length_b 10.3835(19)
_cell_length_c 7.5229(14)
_cell_measurement_reflns_used 964
_cell_measurement_temperature 293(2)
_cell_measurement_theta_max 25.6
_cell_measurement_theta_min 1.7
_cell_volume 1545.4(5)
_computing_cell_refinement SMART
_computing_data_collection 'SMART (Bruker, 2000)'
_computing_data_reduction 'SAINT (Bruker, 2000)'
_computing_molecular_graphics 'ORTEP-3 for Windows (Farrugia, 1997) and CAMERON (Watkin et al., 1993)'
_computing_publication_material 'PLATON (Spek, 1990)'
_computing_structure_refinement 'SHELXL97 (Sheldrick, 1997)'
_computing_structure_solution 'SIR92 (Altomare et al., 1993)'
_diffrn_ambient_temperature 293(2)
_diffrn_measured_fraction_theta_full 0.997
_diffrn_measured_fraction_theta_max 0.913
_diffrn_measurement_device_type 'Bruker SMART CCD area-detector'
_diffrn_measurement_method '\f and \w'
_diffrn_radiation_monochromator graphite
_diffrn_radiation_source 'fine-focus sealed tube'
_diffrn_radiation_type MoK\a
_diffrn_radiation_wavelength 0.71073
_diffrn_reflns_av_R_equivalents 0.0314
_diffrn_reflns_av_sigmaI/netI 0.0335
_diffrn_reflns_limit_h_max 25
_diffrn_reflns_limit_h_min -26
_diffrn_reflns_limit_k_max 12
_diffrn_reflns_limit_k_min -12
_diffrn_reflns_limit_l_max 9
_diffrn_reflns_limit_l_min -9
_diffrn_reflns_number 12306
_diffrn_reflns_reduction_process
;
 ?
;
_diffrn_reflns_theta_full 25.00
_diffrn_reflns_theta_max 27.96
_diffrn_reflns_theta_min 1.03
_exptl_absorpt_coefficient_mu 0.390
_exptl_absorpt_correction_T_max 0.9331
_exptl_absorpt_correction_T_min 0.8410
_exptl_absorpt_correction_type multi-scan
_exptl_absorpt_process_details '(SADABS; Sheldrick, 1996)'
_exptl_crystal_colour yellow
_exptl_crystal_density_diffrn 1.461
_exptl_crystal_density_method 'Not Measured'
_exptl_crystal_description blocks
_exptl_crystal_F_000 696
_exptl_crystal_size_max 0.46
_exptl_crystal_size_mid 0.24
_exptl_crystal_size_min 0.18
_refine_diff_density_max 0.940
_refine_diff_density_min -0.369
_refine_ls_extinction_method none
_refine_ls_goodness_of_fit_ref 1.026
_refine_ls_hydrogen_treatment constr
_refine_ls_matrix_type full
_refine_ls_number_parameters 208
_refine_ls_number_reflns 3378
_refine_ls_number_restraints 0
_refine_ls_restrained_S_all 1.026
_refine_ls_R_factor_all 0.1350
_refine_ls_R_factor_gt 0.0922
_refine_ls_shift/su_max 0.000
_refine_ls_shift/su_mean 0.000
_refine_ls_structure_factor_coef Fsqd
_refine_ls_weighting_details 'calc w = 1/[\s^2^(Fo^2^)+(0.1619P)^2^+1.1895P] where P = (Fo^2^+2Fc^2^)/3'
_refine_ls_weighting_scheme calc
_refine_ls_wR_factor_gt 0.2175
_refine_ls_wR_factor_ref 0.2440
_reflns_number_gt 2107
_reflns_number_total 3378
_reflns_threshold_expression I>2\s(I)
_cod_data_source_file ob6437.cif
_cod_data_source_block I
_cod_original_sg_symbol_H-M 'P 21/c'
_cod_database_code 2204772
_cod_database_fobs_code 2204772

loop_
_symmetry_equiv_pos_as_xyz
x,y,z
-x,1/2+y,1/2-z
-x,-y,-z
x,1/2-y,1/2+z

loop_
_atom_site_label
_atom_site_fract_x
_atom_site_fract_y
_atom_site_fract_z
_atom_site_U_iso_or_equiv
_atom_site_adp_type
_atom_site_calc_flag
_atom_site_refinement_flags
_atom_site_occupancy
_atom_site_type_symbol
Cl1 0.39803(9) 0.56514(19) 0.8014(2) 0.1076(7) Uani d . 1 Cl
S1 0.38567(8) -0.03463(19) 0.8047(2) 0.0983(6) Uani d . 1 S
F1 -0.01739(16) -0.0005(4) 0.2104(5) 0.1092(12) Uani d . 1 F
N1 0.22445(16) 0.2010(3) 0.5456(4) 0.0546(9) Uani d . 1 N
C1 0.1852(3) -0.0065(4) 0.7976(6) 0.0632(11) Uani d . 1 C
C2 0.1719(3) -0.1192(5) 0.8875(7) 0.0826(15) Uani d . 1 C
C3 0.2219(4) -0.2017(6) 0.9463(8) 0.098(2) Uani d . 1 C
C4 0.2866(4) -0.1772(5) 0.9196(7) 0.0909(19) Uani d . 1 C
C5 0.3021(3) -0.0635(5) 0.8298(6) 0.0735(14) Uani d . 1 C
C6 0.3874(2) 0.1347(6) 0.7979(6) 0.0755(15) Uani d . 1 C
C7 0.4475(3) 0.1974(8) 0.8547(7) 0.097(2) Uani d . 1 C
C8 0.4515(2) 0.3273(8) 0.8518(7) 0.095(2) Uani d . 1 C
C9 0.3937(2) 0.3977(7) 0.7942(6) 0.0805(16) Uani d . 1 C
C10 0.3333(2) 0.3400(6) 0.7327(5) 0.0654(13) Uani d . 1 C
C11 0.32926(19) 0.2081(5) 0.7348(5) 0.0592(11) Uani d . 1 C
C12 0.26364(18) 0.1437(4) 0.6706(5) 0.0514(9) Uani d . 1 C
C13 0.2493(2) 0.0219(4) 0.7634(5) 0.0566(10) Uani d . 1 C
C14 0.16300(18) 0.1471(4) 0.4609(5) 0.0508(9) Uani d . 1 C
C15 0.1603(2) 0.0338(4) 0.3650(6) 0.0612(11) Uani d . 1 C
C16 0.0996(3) -0.0151(5) 0.2810(6) 0.0707(12) Uani d . 1 C
C17 0.0423(2) 0.0487(5) 0.2921(7) 0.0707(13) Uani d . 1 C
C18 0.0424(2) 0.1627(5) 0.3824(7) 0.0688(12) Uani d . 1 C
C19 0.1036(2) 0.2142(4) 0.4671(6) 0.0580(10) Uani d . 1 C
H1 0.1501 0.0508 0.7599 0.076 Uiso calc R 1 H
H2 0.1281 -0.1368 0.9064 0.099 Uiso calc R 1 H
H3 0.2126 -0.2764 1.0059 0.117 Uiso calc R 1 H
H4 0.3208 -0.2357 0.9607 0.109 Uiso calc R 1 H
H7 0.4861 0.1495 0.8959 0.116 Uiso calc R 1 H
H8 0.4927 0.3686 0.8880 0.114 Uiso calc R 1 H
H10 0.2953 0.3894 0.6900 0.078 Uiso calc R 1 H
H15 0.2001 -0.0102 0.3570 0.073 Uiso calc R 1 H
H16 0.0983 -0.0919 0.2169 0.085 Uiso calc R 1 H
H18 0.0020 0.2056 0.3874 0.083 Uiso calc R 1 H
H19 0.1046 0.2926 0.5271 0.070 Uiso calc R 1 H

loop_
_atom_site_aniso_label
_atom_site_aniso_U_11
_atom_site_aniso_U_22
_atom_site_aniso_U_33
_atom_site_aniso_U_12
_atom_site_aniso_U_13
_atom_site_aniso_U_23
Cl1 0.1009(11) 0.1277(14) 0.0875(11) -0.0461(10) -0.0047(8) 0.0009(9)
S1 0.0785(9) 0.1300(14) 0.0844(10) 0.0531(9) 0.0075(7) 0.0015(9)
F1 0.073(2) 0.132(3) 0.115(3) -0.039(2) -0.0087(18) -0.012(2)
N1 0.0440(17) 0.068(2) 0.0508(19) 0.0008(14) 0.0033(14) 0.0097(16)
C1 0.084(3) 0.058(2) 0.048(2) 0.006(2) 0.012(2) 0.0044(19)
C2 0.111(4) 0.075(3) 0.058(3) -0.010(3) 0.001(3) 0.001(3)
C3 0.145(6) 0.067(3) 0.071(4) -0.008(4) -0.013(4) 0.005(3)
C4 0.130(5) 0.065(3) 0.065(3) 0.035(3) -0.023(3) 0.000(2)
C5 0.096(4) 0.072(3) 0.047(2) 0.024(3) -0.003(2) -0.008(2)
C6 0.047(2) 0.133(5) 0.045(2) 0.014(2) 0.0057(18) 0.003(3)
C7 0.047(3) 0.177(7) 0.063(3) 0.020(3) 0.002(2) 0.001(4)
C8 0.044(3) 0.178(7) 0.058(3) -0.018(3) -0.002(2) 0.005(4)
C9 0.058(3) 0.130(5) 0.053(3) -0.027(3) 0.008(2) 0.000(3)
C10 0.045(2) 0.110(4) 0.040(2) -0.007(2) 0.0034(16) 0.004(2)
C11 0.042(2) 0.098(3) 0.038(2) 0.006(2) 0.0064(15) 0.003(2)
C12 0.047(2) 0.068(2) 0.0402(19) 0.0106(18) 0.0083(15) -0.0002(18)
C13 0.068(3) 0.060(2) 0.040(2) 0.015(2) 0.0031(18) -0.0034(18)
C14 0.047(2) 0.056(2) 0.048(2) 0.0015(17) 0.0031(15) 0.0094(18)
C15 0.067(3) 0.057(3) 0.061(3) 0.009(2) 0.012(2) 0.002(2)
C16 0.084(3) 0.062(3) 0.065(3) -0.011(2) 0.009(2) -0.009(2)
C17 0.063(3) 0.078(3) 0.066(3) -0.019(2) -0.002(2) 0.002(2)
C18 0.045(2) 0.080(3) 0.079(3) 0.008(2) 0.005(2) 0.010(3)
C19 0.056(2) 0.056(2) 0.060(3) 0.0030(18) 0.0048(19) 0.0007(19)

loop_
_atom_type_symbol
_atom_type_description
_atom_type_scat_dispersion_real
_atom_type_scat_dispersion_imag
_atom_type_scat_source
S S 0.1246 0.1234 'International Tables Vol C Tables 4.2.6.8 and 6.1.1.4'
N N 0.0061 0.0033 'International Tables Vol C Tables 4.2.6.8 and 6.1.1.4'
F F 0.0171 0.0103 'International Tables Vol C Tables 4.2.6.8 and 6.1.1.4'
Cl Cl 0.1484 0.1585 'International Tables Vol C Tables 4.2.6.8 and 6.1.1.4'
H H 0.0000 0.0000 'International Tables Vol C Tables 4.2.6.8 and 6.1.1.4'
C C 0.0033 0.0016 'International Tables Vol C Tables 4.2.6.8 and 6.1.1.4'

loop_
_geom_angle_atom_site_label_1
_geom_angle_atom_site_label_2
_geom_angle_atom_site_label_3
_geom_angle
_geom_angle_publ_flag
C5 S1 C6 101.4(2) ?
C12 N1 C14 122.6(4) yes
C15 C14 C19 119.0(4) ?
C15 C14 N1 122.3(4) ?
C19 C14 N1 118.6(4) ?
C14 C19 C18 119.3(4) ?
C14 C19 H19 120.4 ?
C18 C19 H19 120.4 ?
N1 C12 C11 116.0(4) ?
N1 C12 C13 126.8(4) ?
C11 C12 C13 117.2(3) ?
C1 C13 C5 117.9(4) ?
C1 C13 C12 121.5(4) ?
C5 C13 C12 120.5(4) ?
C10 C11 C6 119.8(4) ?
C10 C11 C12 119.7(4) ?
C6 C11 C12 120.5(5) ?
C16 C15 C14 120.9(4) ?
C16 C15 H15 119.5 ?
C14 C15 H15 119.5 ?
C13 C1 C2 121.6(5) ?
C13 C1 H1 119.2 ?
C2 C1 H1 119.2 ?
C7 C6 C11 119.0(6) ?
C7 C6 S1 118.9(5) ?
C11 C6 S1 122.1(4) ?
C9 C10 C11 119.0(5) ?
C9 C10 H10 120.5 ?
C11 C10 H10 120.5 ?
C13 C5 C4 118.8(5) ?
C13 C5 S1 122.3(4) ?
C4 C5 S1 118.9(4) ?
C17 C18 C19 119.4(4) ?
C17 C18 H18 120.3 ?
C19 C18 H18 120.3 ?
C16 C17 F1 119.2(5) ?
C16 C17 C18 121.9(4) ?
F1 C17 C18 118.9(5) ?
C3 C2 C1 120.2(6) ?
C3 C2 H2 119.9 ?
C1 C2 H2 119.9 ?
C17 C16 C15 119.5(5) ?
C17 C16 H16 120.3 ?
C15 C16 H16 120.3 ?
C10 C9 C8 122.0(6) ?
C10 C9 Cl1 119.0(5) ?
C8 C9 Cl1 119.0(5) ?
C3 C4 C5 120.7(5) ?
C3 C4 H4 119.7 ?
C5 C4 H4 119.7 ?
C8 C7 C6 121.2(6) ?
C8 C7 H7 119.4 ?
C6 C7 H7 119.4 ?
C7 C8 C9 119.0(5) ?
C7 C8 H8 120.5 ?
C9 C8 H8 120.5 ?
C2 C3 C4 120.7(6) ?
C2 C3 H3 119.7 ?
C4 C3 H3 119.7 ?

loop_
_geom_bond_atom_site_label_1
_geom_bond_atom_site_label_2
_geom_bond_distance
_geom_bond_publ_flag
Cl1 C9 1.741(7) ?
S1 C5 1.743(6) ?
S1 C6 1.760(7) ?
F1 C17 1.353(5) ?
N1 C12 1.271(5) yes
N1 C14 1.408(5) yes
C14 C15 1.377(6) ?
C14 C19 1.387(5) ?
C19 C18 1.393(6) ?
C19 H19 0.9300 ?
C12 C11 1.484(6) ?
C12 C13 1.495(6) ?
C13 C1 1.383(6) ?
C13 C5 1.408(6) ?
C11 C10 1.373(7) ?
C11 C6 1.408(6) ?
C15 C16 1.374(6) ?
C15 H15 0.9300 ?
C1 C2 1.399(7) ?
C1 H1 0.9300 ?
C6 C7 1.376(8) ?
C10 C9 1.364(6) ?
C10 H10 0.9300 ?
C5 C4 1.420(8) ?
C18 C17 1.364(7) ?
C18 H18 0.9300 ?
C17 C16 1.341(7) ?
C2 C3 1.339(8) ?
C2 H2 0.9300 ?
C16 H16 0.9300 ?
C9 C8 1.379(8) ?
C4 C3 1.368(10) ?
C4 H4 0.9300 ?
C7 C8 1.352(9) ?
C7 H7 0.9300 ?
C8 H8 0.9300 ?
C3 H3 0.9300 ?

loop_
_geom_torsion_atom_site_label_1
_geom_torsion_atom_site_label_2
_geom_torsion_atom_site_label_3
_geom_torsion_atom_site_label_4
_geom_torsion
_geom_torsion_publ_flag
C12 N1 C14 C15 -62.1(5) yes
C12 N1 C14 C19 121.2(4) ?
C15 C14 C19 C18 2.6(6) ?
N1 C14 C19 C18 179.4(4) ?
C14 N1 C12 C11 174.8(3) ?
C14 N1 C12 C13 -7.7(6) yes
N1 C12 C13 C1 -35.4(6) ?
C11 C12 C13 C1 142.1(4) ?
N1 C12 C13 C5 149.0(4) ?
C11 C12 C13 C5 -33.5(5) ?
N1 C12 C11 C10 31.9(5) ?
C13 C12 C11 C10 -145.9(4) ?
N1 C12 C11 C6 -148.2(4) ?
C13 C12 C11 C6 34.0(5) ?
C19 C14 C15 C16 -2.1(6) ?
N1 C14 C15 C16 -178.8(4) ?
C5 C13 C1 C2 -3.0(6) ?
C12 C13 C1 C2 -178.7(4) ?
C10 C11 C6 C7 -0.8(6) ?
C12 C11 C6 C7 179.4(4) ?
C10 C11 C6 S1 179.9(3) ?
C12 C11 C6 S1 0.0(5) ?
C5 S1 C6 C7 152.6(4) ?
C5 S1 C6 C11 -28.0(4) yes
C6 C11 C10 C9 -0.7(6) ?
C12 C11 C10 C9 179.2(4) ?
C1 C13 C5 C4 3.3(6) ?
C12 C13 C5 C4 179.0(4) ?
C1 C13 C5 S1 -177.0(3) ?
C12 C13 C5 S1 -1.3(6) ?
C6 S1 C5 C13 28.5(4) yes
C6 S1 C5 C4 -151.7(4) ?
C14 C19 C18 C17 -1.3(7) ?
C19 C18 C17 C16 -0.6(7) ?
C19 C18 C17 F1 180.0(4) ?
C13 C1 C2 C3 1.4(7) ?
F1 C17 C16 C15 -179.4(4) ?
C18 C17 C16 C15 1.1(8) ?
C14 C15 C16 C17 0.2(7) ?
C11 C10 C9 C8 2.6(7) ?
C11 C10 C9 Cl1 -177.0(3) ?
C13 C5 C4 C3 -2.0(7) ?
S1 C5 C4 C3 178.3(4) ?
C11 C6 C7 C8 0.4(8) ?
S1 C6 C7 C8 179.8(4) ?
C6 C7 C8 C9 1.4(8) ?
C10 C9 C8 C7 -2.9(8) ?
Cl1 C9 C8 C7 176.7(4) ?
C1 C2 C3 C4 0.0(8) ?
C5 C4 C3 C2 0.3(9) ?

loop_
_cod_related_entry_id
_cod_related_entry_database
_cod_related_entry_code
1 ChemSpider 21173803
